data_7219974
loop_
_publ_author_name
'Misra, Rajneesh'
'Jadhav, Thaksen'
'Dhokale, Bhausaheb'
'Shaikh, Mobin M.'

_publ_section_title
;
 Mechanochromism and aggregation induced emission in benzothiazole
 substituted tetraphenylethylenes: A structure function correlation.
;
_journal_name_full 'RSC Adv.'
_journal_paper_doi 10.1039/C5RA04881H
_journal_year 2015
_chemical_formula_sum 'C39 H27 N S'
_chemical_formula_weight 541.68
_chemical_name_systematic
;
 ?
;
_space_group_IT_number 2
_symmetry_cell_setting triclinic
_symmetry_space_group_name_Hall '-P 1'
_symmetry_space_group_name_H-M 'P -1'
_atom_sites_solution_hydrogens geom
_atom_sites_solution_primary direct
_atom_sites_solution_secondary difmap
_audit_creation_method SHELXL-97
_audit_update_record
;
2015-01-22 deposited with the CCDC.
2015-03-23 downloaded from the CCDC.
;
_cell_angle_alpha 91.129(6)
_cell_angle_beta 101.715(6)
_cell_angle_gamma 97.624(7)
_cell_formula_units_Z 2
_cell_length_a 9.0713(8)
_cell_length_b 11.7240(11)
_cell_length_c 13.8730(7)
_cell_measurement_reflns_used 4104
_cell_measurement_temperature 150(2)
_cell_measurement_theta_max 31.1570
_cell_measurement_theta_min 3.6790
_cell_volume 1430.3(2)
_computing_cell_refinement 'CrysAlis RED, Oxford Diffraction Ltd.,'
_computing_data_collection 'CrysAlis CCD, Oxford Diffraction Ltd.,'
_computing_data_reduction 'CrysAlis RED, Oxford Diffraction Ltd.,'
_computing_molecular_graphics Ortep3
_computing_publication_material Shelx97
_computing_structure_refinement 'SHELXL-97 (Sheldrick, 1997)'
_computing_structure_solution 'SHELXS-97 (Sheldrick, 1997)'
_diffrn_ambient_temperature 150(2)
_diffrn_detector_area_resol_mean 15.9948
_diffrn_measured_fraction_theta_full 0.998
_diffrn_measured_fraction_theta_max 0.998
_diffrn_measurement_device_type 'OXFORD DIFFRACTION SUPER NOVA'
_diffrn_measurement_method \w/q-scan
_diffrn_radiation_monochromator graphite
_diffrn_radiation_source 'Micro-Focus (Mo) X-ray Source'
_diffrn_radiation_type MoK\a
_diffrn_radiation_wavelength 0.71073
_diffrn_reflns_av_R_equivalents 0.0485
_diffrn_reflns_av_sigmaI/netI 0.0611
_diffrn_reflns_limit_h_max 10
_diffrn_reflns_limit_h_min -9
_diffrn_reflns_limit_k_max 13
_diffrn_reflns_limit_k_min -13
_diffrn_reflns_limit_l_max 15
_diffrn_reflns_limit_l_min -16
_diffrn_reflns_number 10829
_diffrn_reflns_theta_full 25.00
_diffrn_reflns_theta_max 25.00
_diffrn_reflns_theta_min 2.89
_exptl_absorpt_coefficient_mu 0.142
_exptl_absorpt_correction_T_max 0.9708
_exptl_absorpt_correction_T_min 0.9546
_exptl_absorpt_correction_type multi-scan
_exptl_absorpt_process_details
;
CrysAlis RED, Oxford Diffraction Ltd.,
Version 1.171.31.7 (release 18-10-2006 CrysAlis171 .NET)
(compiled Oct 18 2006,16:28:17)
Empirical absorption correction using spherical harmonics,
 implemented in SCALE3 ABSPACK scaling algorithm.
;
_exptl_crystal_colour colorless
_exptl_crystal_density_diffrn 1.258
_exptl_crystal_density_method 'not measured'
_exptl_crystal_description block
_exptl_crystal_F_000 568
_exptl_crystal_size_max 0.33
_exptl_crystal_size_mid 0.26
_exptl_crystal_size_min 0.21
_refine_diff_density_max 0.326
_refine_diff_density_min -0.375
_refine_diff_density_rms 0.050
_refine_ls_extinction_method none
_refine_ls_goodness_of_fit_ref 1.058
_refine_ls_hydrogen_treatment riding
_refine_ls_matrix_type full
_refine_ls_number_parameters 370
_refine_ls_number_reflns 5037
_refine_ls_number_restraints 0
_refine_ls_restrained_S_all 1.058
_refine_ls_R_factor_all 0.0822
_refine_ls_R_factor_gt 0.0521
_refine_ls_shift/su_max 0.000
_refine_ls_shift/su_mean 0.000
_refine_ls_structure_factor_coef Fsqd
_refine_ls_weighting_details 'calc w=1/[\s^2^(Fo^2^)+(0.0678P)^2^+0.1713P] where P=(Fo^2^+2Fc^2^)/3'
_refine_ls_weighting_scheme calc
_refine_ls_wR_factor_gt 0.1326
_refine_ls_wR_factor_ref 0.1583
_reflns_number_gt 3542
_reflns_number_total 5037
_reflns_threshold_expression >2sigma(I)
_cod_data_source_file c5ra04881h2.cif
_cod_data_source_block rm131
_cod_depositor_comments
;
The following automatic conversions were performed:

'_symmetry_cell_setting' value 'Triclinic' changed to 'triclinic'
according to
/usr/data/users/saulius/crontab/automatic-downloads/rss-feeds/RSC/lib/dictionaries/cif_core.dic
dictionary named 'cif_core.dic' version 2.4.2 from 2011-04-26.

Automatic conversion script
Id: cif_fix_values 3105 2015-03-04 15:46:00Z robertas 
;
_cod_original_formula_sum 'C19.50 H13.50 N0.50 S0.50'
_cod_database_code 7219974

loop_
_symmetry_equiv_pos_as_xyz
'x, y, z'
'-x, -y, -z'

loop_
_atom_site_label
_atom_site_type_symbol
_atom_site_fract_x
_atom_site_fract_y
_atom_site_fract_z
_atom_site_U_iso_or_equiv
_atom_site_adp_type
_atom_site_occupancy
_atom_site_symmetry_multiplicity
_atom_site_calc_flag
_atom_site_refinement_flags
S1 S 0.52633(9) 0.29155(6) 0.08096(5) 0.0678(2) Uani 1 1 d .
N1 N 0.5481(2) 0.27870(19) -0.10186(15) 0.0557(5) Uani 1 1 d .
C1 C 0.5954(3) 0.3432(2) -0.02133(17) 0.0486(6) Uani 1 1 d .
C2 C 0.4252(3) 0.1729(2) 0.00931(18) 0.0552(6) Uani 1 1 d .
C3 C 0.3330(3) 0.0779(3) 0.0353(2) 0.0717(8) Uani 1 1 d .
H3 H 0.3145 0.0729 0.1002 0.086 Uiso 1 1 calc R
C4 C 0.2703(3) -0.0076(3) -0.0356(2) 0.0758(8) Uani 1 1 d .
H4 H 0.2071 -0.0727 -0.0196 0.091 Uiso 1 1 calc R
C5 C 0.2977(3) -0.0008(3) -0.1310(2) 0.0735(8) Uani 1 1 d .
H5 H 0.2545 -0.0618 -0.1785 0.088 Uiso 1 1 calc R
C6 C 0.3861(3) 0.0931(3) -0.1570(2) 0.0682(7) Uani 1 1 d .
H6 H 0.4029 0.0977 -0.2223 0.082 Uiso 1 1 calc R
C7 C 0.4509(3) 0.1814(2) -0.08668(18) 0.0522(6) Uani 1 1 d .
C8 C 0.7004(3) 0.4511(2) -0.01416(17) 0.0501(6) Uani 1 1 d .
C9 C 0.7465(3) 0.4925(2) -0.09900(17) 0.0491(6) Uani 1 1 d .
H9 H 0.7088 0.4502 -0.1601 0.059 Uiso 1 1 calc R
C10 C 0.8462(3) 0.5943(2) -0.09575(17) 0.0492(6) Uani 1 1 d .
C11 C 0.9008(3) 0.6553(2) -0.00546(18) 0.0622(7) Uani 1 1 d .
H11 H 0.9696 0.7246 -0.0015 0.075 Uiso 1 1 calc R
C12 C 0.8549(3) 0.6150(3) 0.0786(2) 0.0727(8) Uani 1 1 d .
H12 H 0.8918 0.6574 0.1398 0.087 Uiso 1 1 calc R
C13 C 0.7569(3) 0.5147(3) 0.07458(18) 0.0669(7) Uani 1 1 d .
H13 H 0.7270 0.4881 0.1330 0.080 Uiso 1 1 calc R
C14 C 0.8933(2) 0.6373(2) -0.18684(16) 0.0459(5) Uani 1 1 d .
C15 C 0.9081(3) 0.5610(2) -0.26192(16) 0.0482(6) Uani 1 1 d .
H15 H 0.8861 0.4804 -0.2553 0.058 Uiso 1 1 calc R
C16 C 0.9544(2) 0.6012(2) -0.34609(16) 0.0463(5) Uani 1 1 d .
H16 H 0.9629 0.5476 -0.3963 0.056 Uiso 1 1 calc R
C17 C 0.9885(2) 0.7187(2) -0.35813(15) 0.0424(5) Uani 1 1 d .
C18 C 0.9732(3) 0.7946(2) -0.28404(17) 0.0511(6) Uani 1 1 d .
H18 H 0.9961 0.8751 -0.2906 0.061 Uiso 1 1 calc R
C19 C 0.9248(3) 0.7548(2) -0.20030(17) 0.0535(6) Uani 1 1 d .
H19 H 0.9131 0.8088 -0.1514 0.064 Uiso 1 1 calc R
C20 C 1.0511(2) 0.76413(19) -0.44417(16) 0.0433(5) Uani 1 1 d .
C21 C 0.9750(2) 0.74866(19) -0.53859(16) 0.0425(5) Uani 1 1 d .
C22 C 1.2115(2) 0.8251(2) -0.41474(16) 0.0456(5) Uani 1 1 d .
C23 C 1.2529(3) 0.9378(2) -0.43905(18) 0.0564(6) Uani 1 1 d .
H23 H 1.1788 0.9786 -0.4763 0.068 Uiso 1 1 calc R
C24 C 1.4024(3) 0.9909(3) -0.4090(2) 0.0715(8) Uani 1 1 d .
H24 H 1.4296 1.0681 -0.4253 0.086 Uiso 1 1 calc R
C25 C 1.5103(3) 0.9326(3) -0.3562(2) 0.0749(9) Uani 1 1 d .
H25 H 1.6127 0.9688 -0.3377 0.090 Uiso 1 1 calc R
C26 C 1.4717(3) 0.8216(3) -0.3298(2) 0.0684(8) Uani 1 1 d .
H26 H 1.5466 0.7814 -0.2926 0.082 Uiso 1 1 calc R
C27 C 1.3210(3) 0.7690(2) -0.35825(18) 0.0586(7) Uani 1 1 d .
H27 H 1.2933 0.6934 -0.3385 0.070 Uiso 1 1 calc R
C28 C 0.8136(2) 0.6918(2) -0.56642(16) 0.0438(5) Uani 1 1 d .
C29 C 0.7027(2) 0.7140(2) -0.51494(18) 0.0545(6) Uani 1 1 d .
H29 H 0.7281 0.7702 -0.4618 0.065 Uiso 1 1 calc R
C30 C 0.5571(3) 0.6560(3) -0.5398(2) 0.0672(8) Uani 1 1 d .
H30 H 0.4840 0.6716 -0.5029 0.081 Uiso 1 1 calc R
C31 C 0.5164(3) 0.5760(3) -0.6170(2) 0.0662(7) Uani 1 1 d .
H31 H 0.4162 0.5353 -0.6329 0.079 Uiso 1 1 calc R
C32 C 0.6218(3) 0.5549(2) -0.6713(2) 0.0629(7) Uani 1 1 d .
H32 H 0.5937 0.5005 -0.7258 0.075 Uiso 1 1 calc R
C33 C 0.7684(3) 0.6127(2) -0.64687(18) 0.0532(6) Uani 1 1 d .
H33 H 0.8397 0.5982 -0.6856 0.064 Uiso 1 1 calc R
C34 C 1.0493(2) 0.78316(19) -0.62299(15) 0.0415(5) Uani 1 1 d .
C35 C 0.9835(3) 0.8528(2) -0.69456(17) 0.0513(6) Uani 1 1 d .
H35 H 0.8920 0.8810 -0.6890 0.062 Uiso 1 1 calc R
C36 C 1.0500(3) 0.8816(2) -0.77412(18) 0.0579(7) Uani 1 1 d .
H36 H 1.0041 0.9298 -0.8222 0.070 Uiso 1 1 calc R
C37 C 1.1821(3) 0.8407(2) -0.78364(18) 0.0560(6) Uani 1 1 d .
H37 H 1.2276 0.8607 -0.8380 0.067 Uiso 1 1 calc R
C38 C 1.2474(3) 0.7708(2) -0.71386(18) 0.0517(6) Uani 1 1 d .
H38 H 1.3379 0.7417 -0.7206 0.062 Uiso 1 1 calc R
C39 C 1.1827(2) 0.7425(2) -0.63402(16) 0.0472(5) Uani 1 1 d .
H39 H 1.2297 0.6947 -0.5860 0.057 Uiso 1 1 calc R

loop_
_atom_site_aniso_label
_atom_site_aniso_U_11
_atom_site_aniso_U_22
_atom_site_aniso_U_33
_atom_site_aniso_U_23
_atom_site_aniso_U_13
_atom_site_aniso_U_12
S1 0.0980(5) 0.0624(5) 0.0478(4) 0.0060(3) 0.0356(4) -0.0035(4)
N1 0.0556(11) 0.0684(15) 0.0460(12) 0.0045(10) 0.0204(10) 0.0043(10)
C1 0.0538(13) 0.0556(15) 0.0403(13) 0.0032(11) 0.0186(11) 0.0082(11)
C2 0.0612(14) 0.0556(16) 0.0531(15) 0.0094(12) 0.0200(12) 0.0103(12)
C3 0.0818(18) 0.067(2) 0.0713(19) 0.0197(16) 0.0274(16) 0.0061(16)
C4 0.0694(17) 0.064(2) 0.087(2) 0.0169(17) 0.0076(16) -0.0011(15)
C5 0.0611(16) 0.071(2) 0.079(2) -0.0044(16) -0.0064(15) 0.0059(14)
C6 0.0604(15) 0.085(2) 0.0558(17) -0.0059(15) 0.0076(13) 0.0052(15)
C7 0.0484(13) 0.0614(17) 0.0496(15) 0.0044(12) 0.0133(11) 0.0122(12)
C8 0.0566(13) 0.0542(15) 0.0440(14) 0.0071(11) 0.0203(11) 0.0079(11)
C9 0.0565(13) 0.0560(16) 0.0374(13) 0.0014(10) 0.0170(10) 0.0065(11)
C10 0.0551(13) 0.0558(16) 0.0387(13) 0.0030(11) 0.0174(11) 0.0033(11)
C11 0.0735(16) 0.0655(18) 0.0455(15) -0.0019(12) 0.0186(13) -0.0075(14)
C12 0.094(2) 0.079(2) 0.0392(15) -0.0055(13) 0.0191(14) -0.0156(17)
C13 0.0872(18) 0.078(2) 0.0372(14) 0.0061(13) 0.0250(13) -0.0017(16)
C14 0.0468(12) 0.0530(15) 0.0377(13) 0.0016(10) 0.0132(10) -0.0010(10)
C15 0.0605(13) 0.0428(14) 0.0441(13) 0.0034(10) 0.0214(11) 0.0005(11)
C16 0.0538(12) 0.0465(14) 0.0416(13) 0.0011(10) 0.0188(10) 0.0038(10)
C17 0.0433(11) 0.0475(14) 0.0371(12) 0.0032(10) 0.0135(9) 0.0008(10)
C18 0.0629(14) 0.0419(14) 0.0476(14) -0.0006(10) 0.0188(11) -0.0067(11)
C19 0.0661(14) 0.0522(16) 0.0440(14) -0.0048(11) 0.0216(12) 0.0005(12)
C20 0.0474(11) 0.0429(13) 0.0416(13) 0.0031(10) 0.0169(10) 0.0018(10)
C21 0.0453(11) 0.0425(13) 0.0425(13) 0.0032(9) 0.0156(10) 0.0062(10)
C22 0.0497(12) 0.0503(14) 0.0371(12) -0.0014(10) 0.0169(10) -0.0038(10)
C23 0.0645(15) 0.0529(16) 0.0518(15) -0.0007(12) 0.0219(12) -0.0066(12)
C24 0.085(2) 0.0608(19) 0.0669(19) -0.0093(14) 0.0327(16) -0.0217(16)
C25 0.0619(17) 0.095(3) 0.0606(18) -0.0187(17) 0.0226(15) -0.0257(16)
C26 0.0534(14) 0.096(2) 0.0523(16) -0.0025(15) 0.0098(12) 0.0006(15)
C27 0.0532(14) 0.0687(18) 0.0518(15) 0.0073(13) 0.0122(12) -0.0012(12)
C28 0.0406(11) 0.0516(14) 0.0418(13) 0.0081(10) 0.0129(10) 0.0083(10)
C29 0.0458(12) 0.0745(18) 0.0463(14) -0.0008(12) 0.0127(11) 0.0153(12)
C30 0.0416(13) 0.103(2) 0.0603(17) 0.0080(16) 0.0169(12) 0.0128(14)
C31 0.0446(13) 0.085(2) 0.0655(18) 0.0117(15) 0.0082(13) -0.0021(13)
C32 0.0619(15) 0.0629(18) 0.0598(17) -0.0062(13) 0.0088(13) 0.0011(13)
C33 0.0477(12) 0.0611(17) 0.0528(15) -0.0034(12) 0.0171(11) 0.0059(11)
C34 0.0439(11) 0.0441(13) 0.0373(12) -0.0005(9) 0.0134(9) 0.0023(10)
C35 0.0532(13) 0.0559(16) 0.0488(14) 0.0087(11) 0.0152(11) 0.0141(12)
C36 0.0726(16) 0.0565(17) 0.0455(14) 0.0144(12) 0.0135(12) 0.0086(13)
C37 0.0675(15) 0.0577(16) 0.0450(14) 0.0041(12) 0.0260(12) -0.0059(12)
C38 0.0516(13) 0.0538(16) 0.0531(15) -0.0025(11) 0.0242(11) 0.0001(11)
C39 0.0487(12) 0.0510(15) 0.0433(13) 0.0022(10) 0.0135(10) 0.0062(10)

loop_
_atom_type_symbol
_atom_type_description
_atom_type_scat_dispersion_real
_atom_type_scat_dispersion_imag
_atom_type_scat_source
C C 0.0033 0.0016 'International Tables Vol C Tables 4.2.6.8 and 6.1.1.4'
H H 0.0000 0.0000 'International Tables Vol C Tables 4.2.6.8 and 6.1.1.4'
N N 0.0061 0.0033 'International Tables Vol C Tables 4.2.6.8 and 6.1.1.4'
S S 0.1246 0.1234 'International Tables Vol C Tables 4.2.6.8 and 6.1.1.4'

loop_
_geom_angle_atom_site_label_1
_geom_angle_atom_site_label_2
_geom_angle_atom_site_label_3
_geom_angle
C2 S1 C1 89.66(12)
C1 N1 C7 110.98(19)
N1 C1 C8 123.5(2)
N1 C1 S1 115.13(19)
C8 C1 S1 121.31(17)
C3 C2 C7 121.2(3)
C3 C2 S1 129.8(2)
C7 C2 S1 108.99(19)
C4 C3 C2 118.0(3)
C4 C3 H3 121.0
C2 C3 H3 121.0
C3 C4 C5 121.2(3)
C3 C4 H4 119.4
C5 C4 H4 119.4
C6 C5 C4 120.8(3)
C6 C5 H5 119.6
C4 C5 H5 119.6
C5 C6 C7 119.3(3)
C5 C6 H6 120.3
C7 C6 H6 120.3
C6 C7 N1 125.2(2)
C6 C7 C2 119.5(3)
N1 C7 C2 115.2(2)
C13 C8 C9 118.3(2)
C13 C8 C1 122.3(2)
C9 C8 C1 119.4(2)
C10 C9 C8 121.5(2)
C10 C9 H9 119.3
C8 C9 H9 119.3
C9 C10 C11 118.6(2)
C9 C10 C14 120.7(2)
C11 C10 C14 120.7(2)
C12 C11 C10 120.1(3)
C12 C11 H11 119.9
C10 C11 H11 119.9
C13 C12 C11 120.8(3)
C13 C12 H12 119.6
C11 C12 H12 119.6
C12 C13 C8 120.8(2)
C12 C13 H13 119.6
C8 C13 H13 119.6
C19 C14 C15 117.5(2)
C19 C14 C10 121.4(2)
C15 C14 C10 121.1(2)
C16 C15 C14 121.1(2)
C16 C15 H15 119.5
C14 C15 H15 119.5
C15 C16 C17 121.1(2)
C15 C16 H16 119.5
C17 C16 H16 119.5
C18 C17 C16 117.97(19)
C18 C17 C20 119.7(2)
C16 C17 C20 122.15(19)
C17 C18 C19 121.2(2)
C17 C18 H18 119.4
C19 C18 H18 119.4
C18 C19 C14 121.2(2)
C18 C19 H19 119.4
C14 C19 H19 119.4
C21 C20 C17 124.0(2)
C21 C20 C22 122.98(19)
C17 C20 C22 112.96(18)
C20 C21 C28 122.36(19)
C20 C21 C34 121.92(19)
C28 C21 C34 115.68(18)
C27 C22 C23 118.5(2)
C27 C22 C20 119.0(2)
C23 C22 C20 122.5(2)
C22 C23 C24 120.3(3)
C22 C23 H23 119.9
C24 C23 H23 119.9
C25 C24 C23 120.4(3)
C25 C24 H24 119.8
C23 C24 H24 119.8
C24 C25 C26 120.5(3)
C24 C25 H25 119.8
C26 C25 H25 119.8
C25 C26 C27 119.2(3)
C25 C26 H26 120.4
C27 C26 H26 120.4
C22 C27 C26 121.1(3)
C22 C27 H27 119.5
C26 C27 H27 119.5
C29 C28 C33 117.0(2)
C29 C28 C21 122.8(2)
C33 C28 C21 120.15(18)
C30 C29 C28 121.2(2)
C30 C29 H29 119.4
C28 C29 H29 119.4
C31 C30 C29 120.8(2)
C31 C30 H30 119.6
C29 C30 H30 119.6
C30 C31 C32 119.5(2)
C30 C31 H31 120.3
C32 C31 H31 120.3
C31 C32 C33 120.2(2)
C31 C32 H32 119.9
C33 C32 H32 119.9
C32 C33 C28 121.3(2)
C32 C33 H33 119.4
C28 C33 H33 119.4
C35 C34 C39 118.03(19)
C35 C34 C21 120.89(18)
C39 C34 C21 121.04(19)
C36 C35 C34 120.8(2)
C36 C35 H35 119.6
C34 C35 H35 119.6
C37 C36 C35 120.3(2)
C37 C36 H36 119.8
C35 C36 H36 119.8
C38 C37 C36 119.5(2)
C38 C37 H37 120.3
C36 C37 H37 120.3
C37 C38 C39 120.5(2)
C37 C38 H38 119.7
C39 C38 H38 119.7
C38 C39 C34 120.9(2)
C38 C39 H39 119.6
C34 C39 H39 119.6

loop_
_geom_bond_atom_site_label_1
_geom_bond_atom_site_label_2
_geom_bond_distance
S1 C2 1.733(3)
S1 C1 1.751(2)
N1 C1 1.300(3)
N1 C7 1.393(3)
C1 C8 1.468(3)
C2 C3 1.400(4)
C2 C7 1.401(3)
C3 C4 1.372(4)
C3 H3 0.9500
C4 C5 1.397(4)
C4 H4 0.9500
C5 C6 1.372(4)
C5 H5 0.9500
C6 C7 1.391(4)
C6 H6 0.9500
C8 C13 1.393(4)
C8 C9 1.401(3)
C9 C10 1.392(3)
C9 H9 0.9500
C10 C11 1.395(3)
C10 C14 1.490(3)
C11 C12 1.388(4)
C11 H11 0.9500
C12 C13 1.370(4)
C12 H12 0.9500
C13 H13 0.9500
C14 C19 1.394(3)
C14 C15 1.398(3)
C15 C16 1.389(3)
C15 H15 0.9500
C16 C17 1.393(3)
C16 H16 0.9500
C17 C18 1.386(3)
C17 C20 1.500(3)
C18 C19 1.390(3)
C18 H18 0.9500
C19 H19 0.9500
C20 C21 1.347(3)
C20 C22 1.506(3)
C21 C28 1.496(3)
C21 C34 1.502(3)
C22 C27 1.383(3)
C22 C23 1.391(3)
C23 C24 1.392(4)
C23 H23 0.9500
C24 C25 1.366(4)
C24 H24 0.9500
C25 C26 1.379(4)
C25 H25 0.9500
C26 C27 1.397(3)
C26 H26 0.9500
C27 H27 0.9500
C28 C29 1.394(3)
C28 C33 1.396(3)
C29 C30 1.376(3)
C29 H29 0.9500
C30 C31 1.368(4)
C30 H30 0.9500
C31 C32 1.374(3)
C31 H31 0.9500
C32 C33 1.382(3)
C32 H32 0.9500
C33 H33 0.9500
C34 C35 1.389(3)
C34 C39 1.393(3)
C35 C36 1.388(3)
C35 H35 0.9500
C36 C37 1.378(3)
C36 H36 0.9500
C37 C38 1.374(3)
C37 H37 0.9500
C38 C39 1.382(3)
C38 H38 0.9500
C39 H39 0.9500

loop_
_geom_torsion_atom_site_label_1
_geom_torsion_atom_site_label_2
_geom_torsion_atom_site_label_3
_geom_torsion_atom_site_label_4
_geom_torsion
C7 N1 C1 C8 179.4(2)
C7 N1 C1 S1 0.1(2)
C2 S1 C1 N1 0.07(19)
C2 S1 C1 C8 -179.25(19)
C1 S1 C2 C3 178.3(2)
C1 S1 C2 C7 -0.19(17)
C7 C2 C3 C4 1.0(4)
S1 C2 C3 C4 -177.3(2)
C2 C3 C4 C5 0.2(4)
C3 C4 C5 C6 -1.2(4)
C4 C5 C6 C7 1.0(4)
C5 C6 C7 N1 177.0(2)
C5 C6 C7 C2 0.2(4)
C1 N1 C7 C6 -177.1(2)
C1 N1 C7 C2 -0.2(3)
C3 C2 C7 C6 -1.2(4)
S1 C2 C7 C6 177.39(19)
C3 C2 C7 N1 -178.3(2)
S1 C2 C7 N1 0.3(3)
N1 C1 C8 C13 -175.8(2)
S1 C1 C8 C13 3.5(3)
N1 C1 C8 C9 4.2(3)
S1 C1 C8 C9 -176.56(17)
C13 C8 C9 C10 0.1(3)
C1 C8 C9 C10 -179.8(2)
C8 C9 C10 C11 0.1(3)
C8 C9 C10 C14 -179.7(2)
C9 C10 C11 C12 -0.5(4)
C14 C10 C11 C12 179.3(2)
C10 C11 C12 C13 0.6(4)
C11 C12 C13 C8 -0.3(4)
C9 C8 C13 C12 0.0(4)
C1 C8 C13 C12 179.9(2)
C9 C10 C14 C19 147.5(2)
C11 C10 C14 C19 -32.2(3)
C9 C10 C14 C15 -32.7(3)
C11 C10 C14 C15 147.5(2)
C19 C14 C15 C16 0.8(3)
C10 C14 C15 C16 -179.0(2)
C14 C15 C16 C17 0.4(3)
C15 C16 C17 C18 -0.8(3)
C15 C16 C17 C20 174.78(19)
C16 C17 C18 C19 -0.2(3)
C20 C17 C18 C19 -175.8(2)
C17 C18 C19 C14 1.4(4)
C15 C14 C19 C18 -1.7(3)
C10 C14 C19 C18 178.0(2)
C18 C17 C20 C21 -120.5(3)
C16 C17 C20 C21 64.1(3)
C18 C17 C20 C22 62.0(3)
C16 C17 C20 C22 -113.5(2)
C17 C20 C21 C28 5.0(3)
C22 C20 C21 C28 -177.63(19)
C17 C20 C21 C34 -172.39(19)
C22 C20 C21 C34 4.9(3)
C21 C20 C22 C27 -124.7(2)
C17 C20 C22 C27 52.9(3)
C21 C20 C22 C23 57.8(3)
C17 C20 C22 C23 -124.6(2)
C27 C22 C23 C24 1.7(3)
C20 C22 C23 C24 179.2(2)
C22 C23 C24 C25 0.7(4)
C23 C24 C25 C26 -1.8(4)
C24 C25 C26 C27 0.5(4)
C23 C22 C27 C26 -2.9(3)
C20 C22 C27 C26 179.5(2)
C25 C26 C27 C22 1.9(4)
C20 C21 C28 C29 42.0(3)
C34 C21 C28 C29 -140.5(2)
C20 C21 C28 C33 -138.0(2)
C34 C21 C28 C33 39.6(3)
C33 C28 C29 C30 3.1(4)
C21 C28 C29 C30 -176.8(2)
C28 C29 C30 C31 -1.1(4)
C29 C30 C31 C32 -1.1(4)
C30 C31 C32 C33 1.2(4)
C31 C32 C33 C28 0.9(4)
C29 C28 C33 C32 -3.0(4)
C21 C28 C33 C32 176.9(2)
C20 C21 C34 C35 -127.9(3)
C28 C21 C34 C35 54.5(3)
C20 C21 C34 C39 54.8(3)
C28 C21 C34 C39 -122.8(2)
C39 C34 C35 C36 -0.6(4)
C21 C34 C35 C36 -178.0(2)
C34 C35 C36 C37 0.5(4)
C35 C36 C37 C38 0.2(4)
C36 C37 C38 C39 -0.7(4)
C37 C38 C39 C34 0.6(4)
C35 C34 C39 C38 0.0(3)
C21 C34 C39 C38 177.4(2)
